data_7051160
loop_
_publ_author_name
'Marek Necas'
'Mark R. St J. Foreman'
'Jarom\'ir Marek'
'J. Derek Woollins'
'Josef Novosad'

_publ_section_title
;
 New mixed-donor unsymmetrical P--N--P ligands and their palladium(II)
 complexes
;
_journal_issue 10
_journal_name_full 'New J. Chem.'
_journal_page_first 1256
_journal_page_last 1263
_journal_paper_doi 10.1039/b103501k
_journal_volume 25
_journal_year 2001
_chemical_formula_moiety Ph2P(S)-NH-P(S)iPr2
_chemical_formula_sum 'C18 H25 N P2 S2'
_chemical_formula_weight 381.45
_chemical_name_systematic
; 
? 
;
_space_group_IT_number 19
_symmetry_cell_setting orthorhombic
_symmetry_space_group_name_Hall 'P 2ac 2ab'
_symmetry_space_group_name_H-M 'P 21 21 21'
_atom_sites_solution_hydrogens geom
_atom_sites_solution_primary direct
_atom_sites_solution_secondary difmap
_audit_creation_method SHELXL-97
_cell_angle_alpha 90.00
_cell_angle_beta 90.00
_cell_angle_gamma 90.00
_cell_formula_units_Z 8
_cell_length_a 10.154(2)
_cell_length_b 17.574(4)
_cell_length_c 22.213(4)
_cell_measurement_temperature 150(2)
_cell_volume 3963.8(14)
_computing_structure_refinement 'SHELXL-97 (Sheldrick, 1997)'
_computing_structure_solution 'SHELXS-97 (Sheldrick, 1990)'
_diffrn_ambient_temperature 293(2)
_diffrn_measured_fraction_theta_full 0.852
_diffrn_measured_fraction_theta_max 0.852
_diffrn_radiation_monochromator graphite
_diffrn_radiation_source 'fine-focus sealed tube'
_diffrn_radiation_type MoK\a
_diffrn_radiation_wavelength 0.71073
_diffrn_reflns_av_R_equivalents 0.0000
_diffrn_reflns_av_sigmaI/netI 0.0291
_diffrn_reflns_limit_h_max 10
_diffrn_reflns_limit_h_min 0
_diffrn_reflns_limit_k_max 20
_diffrn_reflns_limit_k_min 0
_diffrn_reflns_limit_l_max 0
_diffrn_reflns_limit_l_min -26
_diffrn_reflns_number 3332
_diffrn_reflns_theta_full 25.00
_diffrn_reflns_theta_max 25.01
_diffrn_reflns_theta_min 2.96
_exptl_absorpt_coefficient_mu 0.429
_exptl_crystal_density_diffrn 1.278
_exptl_crystal_density_method 'not measured'
_exptl_crystal_F_000 1616
_exptl_crystal_size_max 0.40
_exptl_crystal_size_mid 0.20
_exptl_crystal_size_min 0.20
_refine_diff_density_max 0.349
_refine_diff_density_min -0.239
_refine_diff_density_rms 0.054
_refine_ls_abs_structure_details 'Flack H D (1983), Acta Cryst. A39, 876-881'
_refine_ls_abs_structure_Flack -0.29(8)
_refine_ls_extinction_method none
_refine_ls_goodness_of_fit_ref 1.050
_refine_ls_hydrogen_treatment mixed
_refine_ls_matrix_type full
_refine_ls_number_parameters 431
_refine_ls_number_reflns 3332
_refine_ls_number_restraints 0
_refine_ls_restrained_S_all 1.050
_refine_ls_R_factor_all 0.0324
_refine_ls_R_factor_gt 0.0275
_refine_ls_shift/su_max 0.004
_refine_ls_shift/su_mean 0.000
_refine_ls_structure_factor_coef Fsqd
_refine_ls_weighting_details 'w=1/[\s^2^(Fo^2^)+(0.0498P)^2^+0.7138P] where P=(Fo^2^+2Fc^2^)/3'
_refine_ls_weighting_scheme calc
_refine_ls_wR_factor_gt 0.0737
_refine_ls_wR_factor_ref 0.0763
_reflns_number_gt 3096
_reflns_number_total 3332
_reflns_threshold_expression >2sigma(I)
_cod_data_source_file b103501k.txt
_cod_data_source_block 9.cif
_cod_depositor_comments
;
The following automatic conversions were performed:
'_symmetry_cell_setting' value 'Orthorhombic' changed to 'orthorhombic'
according to '/home/saulius/struct/CIF-dictionaries/cif_core.dic'
dictionary named 'cif_core.dic' version 2.4.1 from 2010-06-29.

Automatic conversion script
Id: cif_fix_enum 1527 2010-12-29 10:47:43Z saulius 

The following automatic conversions were performed:

'_refine_ls_weighting_scheme' value 'calc
w=1/[\s^2^(Fo^2^)+(0.0498P)^2^+0.7138P] where P=(Fo^2^+2Fc^2^)/3' was
changed to 'calc'. New tag '_refine_ls_weighting_details' was
created. The value of the new tag was set to
'w=1/[\s^2^(Fo^2^)+(0.0498P)^2^+0.7138P] where P=(Fo^2^+2Fc^2^)/3'.

Automatic conversion script
Id: cif_fix_values 3143 2015-03-26 13:38:13Z robertas 
;
_cod_original_sg_symbol_H-M P2(1)2(1)2(1)
_cod_database_code 7051160

loop_
_symmetry_equiv_pos_as_xyz
'x, y, z'
'-x+1/2, -y, z+1/2'
'-x, y+1/2, -z+1/2'
'x+1/2, -y+1/2, -z'

loop_
_atom_site_label
_atom_site_type_symbol
_atom_site_fract_x
_atom_site_fract_y
_atom_site_fract_z
_atom_site_U_iso_or_equiv
_atom_site_adp_type
_atom_site_occupancy
_atom_site_calc_flag
_atom_site_refinement_flags
_atom_site_disorder_assembly
_atom_site_disorder_group
P1 P 0.47181(9) 0.02248(4) 1.09100(4) 0.0174(2) Uani 1 d . . .
P2 P 0.57875(9) -0.12702(4) 1.03516(3) 0.0168(2) Uani 1 d . . .
P3 P 0.55525(8) -0.06472(5) 0.78216(3) 0.0175(2) Uani 1 d . . .
P4 P 0.67066(9) 0.06808(4) 0.85439(3) 0.01676(19) Uani 1 d . . .
S1 S 0.46032(10) -0.01303(5) 1.17327(3) 0.0271(2) Uani 1 d . . .
S2 S 0.60561(10) -0.15118(4) 0.94997(3) 0.0249(2) Uani 1 d . . .
S3 S 0.57696(9) -0.00596(5) 0.70882(3) 0.0262(2) Uani 1 d . . .
S4 S 0.69986(9) 0.08370(5) 0.94050(3) 0.0226(2) Uani 1 d . . .
N1 N 0.5589(3) -0.03261(14) 1.04411(12) 0.0186(6) Uani 1 d . . .
H1 H 0.593(3) -0.0114(18) 1.0142(15) 0.012(8) Uiso 1 d . . .
N2 N 0.6052(3) -0.01863(15) 0.84372(11) 0.0177(6) Uani 1 d . . .
H2 H 0.598(4) -0.045(2) 0.8748(18) 0.032(11) Uiso 1 d . . .
C1 C 0.5562(4) 0.11199(17) 1.08221(13) 0.0199(7) Uani 1 d . . .
C2 C 0.6892(4) 0.1151(2) 1.09559(16) 0.0292(9) Uani 1 d . . .
H2A H 0.7320 0.0719 1.1098 0.035 Uiso 1 calc R . .
C3 C 0.7583(4) 0.1818(2) 1.08796(18) 0.0375(10) Uani 1 d . . .
H3 H 0.8477 0.1835 1.0970 0.045 Uiso 1 calc R . .
C4 C 0.6958(5) 0.2453(2) 1.06719(17) 0.0390(10) Uani 1 d . . .
H4 H 0.7432 0.2900 1.0612 0.047 Uiso 1 calc R . .
C5 C 0.5628(5) 0.2436(2) 1.05511(18) 0.0386(10) Uani 1 d . . .
H5 H 0.5200 0.2874 1.0419 0.046 Uiso 1 calc R . .
C6 C 0.4932(4) 0.17714(19) 1.06257(16) 0.0293(9) Uani 1 d . . .
H6 H 0.4034 0.1760 1.0544 0.035 Uiso 1 calc R . .
C7 C 0.3124(4) 0.03620(17) 1.05627(14) 0.0191(7) Uani 1 d . . .
C8 C 0.3038(4) 0.04367(18) 0.99404(14) 0.0227(8) Uani 1 d . . .
H8 H 0.3799 0.0428 0.9708 0.027 Uiso 1 calc R . .
C9 C 0.1828(3) 0.05238(18) 0.96663(15) 0.0234(8) Uani 1 d . . .
H9 H 0.1775 0.0568 0.9250 0.028 Uiso 1 calc R . .
C10 C 0.0695(4) 0.05453(19) 1.00118(16) 0.0277(8) Uani 1 d . . .
H10 H -0.0122 0.0602 0.9828 0.033 Uiso 1 calc R . .
C11 C 0.0783(4) 0.0481(2) 1.06336(16) 0.0311(9) Uani 1 d . . .
H11 H 0.0025 0.0505 1.0868 0.037 Uiso 1 calc R . .
C12 C 0.1986(4) 0.03825(19) 1.09028(15) 0.0254(8) Uani 1 d . . .
H12 H 0.2036 0.0329 1.1319 0.030 Uiso 1 calc R . .
C13 C 0.7244(4) -0.15557(19) 1.07830(15) 0.0258(8) Uani 1 d . . .
H13 H 0.7450 -0.2079 1.0665 0.031 Uiso 1 calc R . .
C14 C 0.8421(4) -0.1067(2) 1.05985(17) 0.0362(9) Uani 1 d . . .
H14A H 0.8314 -0.0562 1.0756 0.054 Uiso 1 calc R . .
H14B H 0.8474 -0.1046 1.0167 0.054 Uiso 1 calc R . .
H14C H 0.9215 -0.1286 1.0756 0.054 Uiso 1 calc R . .
C15 C 0.7070(4) -0.1558(2) 1.14632(15) 0.0334(9) Uani 1 d . . .
H15A H 0.7846 -0.1763 1.1649 0.050 Uiso 1 calc R . .
H15B H 0.6323 -0.1865 1.1568 0.050 Uiso 1 calc R . .
H15C H 0.6933 -0.1047 1.1602 0.050 Uiso 1 calc R . .
C16 C 0.4354(4) -0.17557(18) 1.06596(15) 0.0241(8) Uani 1 d . . .
H16 H 0.4216 -0.1581 1.1074 0.029 Uiso 1 calc R . .
C17 C 0.3113(4) -0.1591(2) 1.02963(19) 0.0357(9) Uani 1 d . . .
H17A H 0.3250 -0.1738 0.9885 0.054 Uiso 1 calc R . .
H17B H 0.2917 -0.1057 1.0315 0.054 Uiso 1 calc R . .
H17C H 0.2389 -0.1875 1.0460 0.054 Uiso 1 calc R . .
C18 C 0.4635(4) -0.26111(19) 1.06696(17) 0.0354(9) Uani 1 d . . .
H18A H 0.3891 -0.2875 1.0835 0.053 Uiso 1 calc R . .
H18B H 0.5397 -0.2708 1.0914 0.053 Uiso 1 calc R . .
H18C H 0.4794 -0.2787 1.0267 0.053 Uiso 1 calc R . .
C19 C 0.3862(3) -0.09188(17) 0.79597(14) 0.0181(7) Uani 1 d . . .
C20 C 0.3275(3) -0.08731(18) 0.85200(14) 0.0215(7) Uani 1 d . . .
H20 H 0.3747 -0.0685 0.8847 0.026 Uiso 1 calc R . .
C21 C 0.1994(4) -0.11058(19) 0.85935(15) 0.0253(8) Uani 1 d . . .
H21 H 0.1599 -0.1072 0.8970 0.030 Uiso 1 calc R . .
C22 C 0.1292(4) -0.13881(18) 0.81142(15) 0.0241(8) Uani 1 d . . .
H22 H 0.0425 -0.1545 0.8167 0.029 Uiso 1 calc R . .
C23 C 0.1870(4) -0.14389(18) 0.75584(15) 0.0242(8) Uani 1 d . . .
H23 H 0.1394 -0.1631 0.7235 0.029 Uiso 1 calc R . .
C24 C 0.3154(4) -0.12064(17) 0.74771(14) 0.0216(8) Uani 1 d . . .
H24 H 0.3544 -0.1242 0.7100 0.026 Uiso 1 calc R . .
C25 C 0.6436(3) -0.15422(19) 0.78175(14) 0.0202(7) Uani 1 d . . .
C26 C 0.5944(4) -0.21798(19) 0.81027(14) 0.0249(8) Uani 1 d . . .
H26 H 0.5136 -0.2156 0.8299 0.030 Uiso 1 calc R . .
C27 C 0.6643(4) -0.2850(2) 0.80982(15) 0.0336(9) Uani 1 d . . .
H27 H 0.6313 -0.3274 0.8298 0.040 Uiso 1 calc R . .
C28 C 0.7825(4) -0.2897(2) 0.78007(17) 0.0344(9) Uani 1 d . . .
H28 H 0.8293 -0.3351 0.7798 0.041 Uiso 1 calc R . .
C29 C 0.8316(4) -0.2269(2) 0.75060(17) 0.0348(9) Uani 1 d . . .
H29 H 0.9114 -0.2303 0.7302 0.042 Uiso 1 calc R . .
C30 C 0.7630(4) -0.1584(2) 0.75099(16) 0.0283(9) Uani 1 d . . .
H30 H 0.7963 -0.1161 0.7310 0.034 Uiso 1 calc R . .
C31 C 0.5572(4) 0.13845(18) 0.82245(16) 0.0261(8) Uani 1 d . . .
H31 H 0.5702 0.1399 0.7787 0.031 Uiso 1 calc R . .
C32 C 0.5850(5) 0.2177(2) 0.8478(2) 0.0451(11) Uani 1 d . . .
H32A H 0.5296 0.2543 0.8280 0.068 Uiso 1 calc R . .
H32B H 0.6757 0.2305 0.8410 0.068 Uiso 1 calc R . .
H32C H 0.5672 0.2181 0.8902 0.068 Uiso 1 calc R . .
C33 C 0.4148(4) 0.1166(2) 0.83502(17) 0.0337(9) Uani 1 d . . .
H33A H 0.4030 0.1092 0.8775 0.051 Uiso 1 calc R . .
H33B H 0.3941 0.0703 0.8141 0.051 Uiso 1 calc R . .
H33C H 0.3576 0.1565 0.8214 0.051 Uiso 1 calc R . .
C34 C 0.8230(3) 0.06829(18) 0.81072(13) 0.0203(7) Uani 1 d . . .
H34 H 0.8009 0.0530 0.7695 0.024 Uiso 1 calc R . .
C35 C 0.8883(4) 0.1459(2) 0.80750(19) 0.0387(10) Uani 1 d . . .
H35A H 0.9016 0.1651 0.8475 0.058 Uiso 1 calc R . .
H35B H 0.8329 0.1803 0.7854 0.058 Uiso 1 calc R . .
H35C H 0.9718 0.1414 0.7875 0.058 Uiso 1 calc R . .
C36 C 0.9166(4) 0.0088(2) 0.83614(16) 0.0322(9) Uani 1 d . . .
H36A H 0.9941 0.0062 0.8114 0.048 Uiso 1 calc R . .
H36B H 0.8738 -0.0399 0.8366 0.048 Uiso 1 calc R . .
H36C H 0.9411 0.0226 0.8764 0.048 Uiso 1 calc R . .

loop_
_atom_site_aniso_label
_atom_site_aniso_U_11
_atom_site_aniso_U_22
_atom_site_aniso_U_33
_atom_site_aniso_U_23
_atom_site_aniso_U_13
_atom_site_aniso_U_12
P1 0.0231(5) 0.0146(4) 0.0146(4) -0.0005(3) 0.0009(4) 0.0021(4)
P2 0.0210(5) 0.0133(4) 0.0160(4) -0.0011(3) -0.0025(4) 0.0016(4)
P3 0.0166(5) 0.0229(4) 0.0130(3) -0.0003(3) 0.0002(4) 0.0004(4)
P4 0.0183(5) 0.0166(4) 0.0153(4) 0.0010(3) 0.0033(4) 0.0005(4)
S1 0.0388(6) 0.0269(4) 0.0155(4) 0.0029(3) 0.0018(4) 0.0048(4)
S2 0.0392(6) 0.0198(4) 0.0156(4) -0.0024(3) 0.0003(4) 0.0065(4)
S3 0.0265(5) 0.0378(5) 0.0143(4) 0.0059(3) 0.0004(4) -0.0034(4)
S4 0.0283(5) 0.0225(4) 0.0169(4) -0.0025(3) 0.0028(4) -0.0054(4)
N1 0.0232(16) 0.0145(12) 0.0179(13) 0.0022(10) 0.0035(13) -0.0042(13)
N2 0.0209(16) 0.0220(13) 0.0100(12) 0.0038(11) -0.0019(12) -0.0004(13)
C1 0.029(2) 0.0175(15) 0.0129(14) -0.0039(12) 0.0006(16) 0.0006(16)
C2 0.035(2) 0.0233(17) 0.0294(18) -0.0039(15) -0.0074(18) 0.0006(18)
C3 0.039(3) 0.033(2) 0.040(2) -0.0081(17) -0.008(2) -0.011(2)
C4 0.054(3) 0.0238(19) 0.039(2) -0.0043(16) -0.001(2) -0.016(2)
C5 0.055(3) 0.0153(16) 0.046(2) 0.0031(16) -0.004(2) -0.001(2)
C6 0.035(2) 0.0201(17) 0.0330(18) -0.0034(14) -0.0008(19) 0.0029(17)
C7 0.0215(18) 0.0151(14) 0.0208(16) 0.0001(12) 0.0013(16) 0.0014(15)
C8 0.0199(19) 0.0259(17) 0.0223(16) 0.0042(14) 0.0060(16) 0.0037(16)
C9 0.0229(19) 0.0257(16) 0.0215(16) 0.0012(14) -0.0004(16) 0.0013(17)
C10 0.023(2) 0.0282(17) 0.0320(18) 0.0014(15) -0.0036(17) -0.0019(18)
C11 0.024(2) 0.038(2) 0.0315(18) -0.0009(16) 0.0085(18) -0.0007(18)
C12 0.030(2) 0.0284(17) 0.0179(16) -0.0016(14) 0.0050(16) -0.0015(17)
C13 0.029(2) 0.0210(16) 0.0271(18) -0.0060(14) -0.0102(17) 0.0052(17)
C14 0.025(2) 0.045(2) 0.039(2) -0.0131(18) -0.0035(19) 0.0037(19)
C15 0.039(2) 0.0312(18) 0.0303(18) -0.0029(16) -0.017(2) 0.0035(19)
C16 0.031(2) 0.0204(16) 0.0207(16) -0.0017(13) -0.0023(16) -0.0041(17)
C17 0.026(2) 0.0210(17) 0.060(3) -0.0009(18) -0.005(2) -0.0028(17)
C18 0.047(2) 0.0210(17) 0.039(2) 0.0046(15) -0.013(2) -0.0084(19)
C19 0.0147(17) 0.0177(15) 0.0219(15) 0.0030(12) -0.0021(14) 0.0022(15)
C20 0.0200(19) 0.0262(16) 0.0183(15) -0.0018(13) -0.0031(15) -0.0002(17)
C21 0.022(2) 0.0281(17) 0.0256(17) 0.0013(14) 0.0050(17) -0.0016(17)
C22 0.0142(18) 0.0217(16) 0.0363(19) 0.0074(15) -0.0040(16) -0.0022(16)
C23 0.027(2) 0.0205(16) 0.0249(17) 0.0020(14) -0.0109(17) -0.0032(17)
C24 0.027(2) 0.0178(15) 0.0196(15) -0.0013(13) -0.0047(16) 0.0039(17)
C25 0.0198(19) 0.0272(17) 0.0137(14) -0.0066(13) -0.0041(15) 0.0041(16)
C26 0.0226(19) 0.0317(18) 0.0203(16) -0.0033(14) 0.0004(16) 0.0027(17)
C27 0.044(3) 0.0303(19) 0.0267(19) -0.0046(15) -0.005(2) 0.007(2)
C28 0.031(2) 0.039(2) 0.0333(19) -0.0149(17) -0.013(2) 0.015(2)
C29 0.0151(19) 0.046(2) 0.044(2) -0.0229(19) -0.0024(18) 0.005(2)
C30 0.022(2) 0.0336(19) 0.0295(18) -0.0122(16) -0.0039(17) -0.0022(18)
C31 0.031(2) 0.0222(16) 0.0248(16) 0.0090(14) 0.0065(17) 0.0068(18)
C32 0.051(3) 0.0229(18) 0.061(3) 0.0061(18) 0.012(3) 0.012(2)
C33 0.027(2) 0.0381(19) 0.0362(19) 0.0142(17) 0.0068(18) 0.0129(19)
C34 0.0171(18) 0.0250(16) 0.0188(16) -0.0011(13) 0.0050(15) -0.0001(16)
C35 0.031(2) 0.035(2) 0.050(2) -0.0025(19) 0.017(2) -0.011(2)
C36 0.020(2) 0.049(2) 0.0275(18) -0.0012(17) 0.0009(17) 0.005(2)

loop_
_atom_type_symbol
_atom_type_description
_atom_type_scat_dispersion_real
_atom_type_scat_dispersion_imag
_atom_type_scat_source
C C 0.0033 0.0016 'International Tables Vol C Tables 4.2.6.8 and 6.1.1.4'
H H 0.0000 0.0000 'International Tables Vol C Tables 4.2.6.8 and 6.1.1.4'
N N 0.0061 0.0033 'International Tables Vol C Tables 4.2.6.8 and 6.1.1.4'
P P 0.1023 0.0942 'International Tables Vol C Tables 4.2.6.8 and 6.1.1.4'
S S 0.1246 0.1234 'International Tables Vol C Tables 4.2.6.8 and 6.1.1.4'

loop_
_geom_angle_atom_site_label_1
_geom_angle_atom_site_label_2
_geom_angle_atom_site_label_3
_geom_angle
_geom_angle_site_symmetry_1
_geom_angle_site_symmetry_3
_geom_angle_publ_flag
N1 P1 C1 100.73(14) . . ?
N1 P1 C7 106.51(14) . . ?
C1 P1 C7 105.24(15) . . ?
N1 P1 S1 115.65(10) . . ?
C1 P1 S1 114.37(10) . . ?
C7 P1 S1 113.07(11) . . ?
N1 P2 C16 108.76(16) . . ?
N1 P2 C13 107.75(15) . . ?
C16 P2 C13 108.69(16) . . ?
N1 P2 S2 110.16(10) . . ?
C16 P2 S2 111.89(11) . . ?
C13 P2 S2 109.48(12) . . ?
N2 P3 C19 106.13(15) . . ?
N2 P3 C25 105.97(14) . . ?
C19 P3 C25 104.00(15) . . ?
N2 P3 S3 113.26(10) . . ?
C19 P3 S3 112.99(11) . . ?
C25 P3 S3 113.68(11) . . ?
N2 P4 C34 105.19(14) . . ?
N2 P4 C31 107.99(16) . . ?
C34 P4 C31 109.00(15) . . ?
N2 P4 S4 109.00(10) . . ?
C34 P4 S4 113.02(11) . . ?
C31 P4 S4 112.29(12) . . ?
P1 N1 P2 134.97(18) . . ?
P3 N2 P4 132.58(16) . . ?
C6 C1 C2 119.1(3) . . ?
C6 C1 P1 122.5(3) . . ?
C2 C1 P1 118.4(3) . . ?
C3 C2 C1 120.3(4) . . ?
C4 C3 C2 120.1(4) . . ?
C3 C4 C5 120.3(4) . . ?
C6 C5 C4 119.9(4) . . ?
C5 C6 C1 120.2(4) . . ?
C12 C7 C8 119.2(3) . . ?
C12 C7 P1 121.3(2) . . ?
C8 C7 P1 119.5(3) . . ?
C9 C8 C7 120.4(3) . . ?
C8 C9 C10 119.9(3) . . ?
C9 C10 C11 119.8(4) . . ?
C12 C11 C10 120.1(4) . . ?
C11 C12 C7 120.7(3) . . ?
C15 C13 C14 111.0(3) . . ?
C15 C13 P2 115.3(3) . . ?
C14 C13 P2 109.7(2) . . ?
C17 C16 C18 110.4(3) . . ?
C17 C16 P2 111.9(2) . . ?
C18 C16 P2 108.4(3) . . ?
C20 C19 C24 119.6(3) . . ?
C20 C19 P3 123.1(3) . . ?
C24 C19 P3 117.2(3) . . ?
C21 C20 C19 119.9(3) . . ?
C20 C21 C22 120.5(3) . . ?
C23 C22 C21 120.0(3) . . ?
C22 C23 C24 120.3(3) . . ?
C23 C24 C19 119.8(3) . . ?
C26 C25 C30 119.8(3) . . ?
C26 C25 P3 121.6(3) . . ?
C30 C25 P3 118.7(3) . . ?
C27 C26 C25 120.3(3) . . ?
C28 C27 C26 120.4(4) . . ?
C27 C28 C29 119.9(3) . . ?
C28 C29 C30 120.6(4) . . ?
C29 C30 C25 119.0(4) . . ?
C33 C31 C32 109.8(3) . . ?
C33 C31 P4 110.8(2) . . ?
C32 C31 P4 110.8(3) . . ?
C35 C34 C36 111.2(3) . . ?
C35 C34 P4 113.4(2) . . ?
C36 C34 P4 109.3(2) . . ?

loop_
_geom_bond_atom_site_label_1
_geom_bond_atom_site_label_2
_geom_bond_distance
_geom_bond_site_symmetry_2
_geom_bond_publ_flag
P1 N1 1.674(3) . ?
P1 C1 1.802(3) . ?
P1 C7 1.809(4) . ?
P1 S1 1.9348(11) . ?
P2 N1 1.683(3) . ?
P2 C16 1.821(4) . ?
P2 C13 1.832(4) . ?
P2 S2 1.9585(11) . ?
P3 N2 1.668(3) . ?
P3 C19 1.808(3) . ?
P3 C25 1.811(3) . ?
P3 S3 1.9412(11) . ?
P4 N2 1.679(3) . ?
P4 C34 1.826(3) . ?
P4 C31 1.833(3) . ?
P4 S4 1.9550(11) . ?
C1 C6 1.382(5) . ?
C1 C2 1.383(5) . ?
C2 C3 1.376(5) . ?
C3 C4 1.365(6) . ?
C4 C5 1.377(7) . ?
C5 C6 1.375(5) . ?
C7 C12 1.381(5) . ?
C7 C8 1.391(4) . ?
C8 C9 1.379(5) . ?
C9 C10 1.384(5) . ?
C10 C11 1.389(5) . ?
C11 C12 1.371(6) . ?
C13 C15 1.521(5) . ?
C13 C14 1.528(5) . ?
C16 C17 1.524(5) . ?
C16 C18 1.531(5) . ?
C19 C20 1.382(5) . ?
C19 C24 1.386(5) . ?
C20 C21 1.373(5) . ?
C21 C22 1.374(5) . ?
C22 C23 1.370(5) . ?
C23 C24 1.378(5) . ?
C25 C26 1.381(5) . ?
C25 C30 1.394(5) . ?
C26 C27 1.375(5) . ?
C27 C28 1.373(6) . ?
C28 C29 1.377(6) . ?
C29 C30 1.390(5) . ?
C31 C33 1.521(6) . ?
C31 C32 1.529(5) . ?
C34 C35 1.519(5) . ?
C34 C36 1.522(5) . ?

loop_
_geom_hbond_atom_site_label_D
_geom_hbond_atom_site_label_H
_geom_hbond_atom_site_label_A
_geom_hbond_distance_DH
_geom_hbond_distance_HA
_geom_hbond_distance_DA
_geom_hbond_angle_DHA
_geom_hbond_site_symmetry_A
N1 H1 S4 0.84(3) 2.58(3) 3.395(3) 165(3) .
N2 H2 S2 0.83(4) 2.51(4) 3.316(3) 164(3) .

loop_
_cod_related_entry_id
_cod_related_entry_database
_cod_related_entry_code
1 ChemSpider 30652867
